data_2020681
loop_
_publ_author_name
'Lu, Norman'
'Alagesan, Mani'
'Ho, Chi-Liang'
'Wei, Rong-Jyun'
'Kung, Chih-Chieh'
'Chang, Jung-Shan'
'Wen, Yuh-Sheng'
'Liu, Ling-Kang'

_publ_section_title
;
 New fluorous ponytailed 4-[(2,2,2-trifluoroethoxy)methyl]pyridinium
 halide salts
;
_journal_coeditor_code KU3190
_journal_issue 12
_journal_name_full 'Acta Crystallographica Section C'
_journal_page_first 1007
_journal_page_last 1011
_journal_paper_doi 10.1107/S2053229616018428
_journal_volume 72
_journal_year 2016
_chemical_formula_iupac 'C8 H9 F3 N O +, I -'
_chemical_formula_moiety 'C8 H9 F3 N O +, I -'
_chemical_formula_sum 'C8 H9 F3 I N O'
_chemical_formula_weight 319.06
_chemical_name_systematic
;
4-[(2,2,2-Trifluoroethoxy)methyl]pyridinium iodide
;
_space_group_crystal_system monoclinic
_space_group_IT_number 14
_space_group_name_Hall '-P 2yn'
_space_group_name_H-M_alt 'P 1 21/n 1'
_symmetry_space_group_name_Hall '-P 2yn'
_symmetry_space_group_name_H-M 'P 1 21/n 1'
_atom_sites_solution_hydrogens difmap
_audit_creation_method SHELXL-2013
_cell_angle_alpha 90
_cell_angle_beta 101.1510(10)
_cell_angle_gamma 90
_cell_formula_units_Z 4
_cell_length_a 7.8651(3)
_cell_length_b 9.2595(3)
_cell_length_c 14.7958(5)
_cell_measurement_reflns_used 9913
_cell_measurement_temperature 100.0(2)
_cell_measurement_theta_max 27.29
_cell_measurement_theta_min 2.61
_cell_volume 1057.19(6)
_computing_cell_refinement
;
SAINT (Bruker, 2001)
;
_computing_data_collection
;
SMART (Bruker, 2001)
;
_computing_data_reduction
;
SAINT (Bruker, 2001)
;
_computing_molecular_graphics
;
shelXle (H\"ubschle <i>et al.</i>,  2011) and
ORTEP-3 for Windows (Farrugia, 2012)
;
_computing_publication_material
;
SHELXL2013 (Sheldrick, 2015b) and WinGX (Farrugia, 2012)
;
_computing_structure_refinement
;
SHELXL2013 (Sheldrick, 2015)
;
_computing_structure_solution
;
SIR92 (Altomare <i>et al.</i>,  1993)
;
_diffrn_ambient_temperature 100.0(2)
_diffrn_measured_fraction_theta_full 0.999
_diffrn_measured_fraction_theta_max 1.000
_diffrn_measurement_device_type 'Bruker APEXII CCD'
_diffrn_measurement_method '\f and \w scans'
_diffrn_radiation_type MoK\a
_diffrn_radiation_wavelength 0.71073
_diffrn_reflns_av_R_equivalents 0.0256
_diffrn_reflns_limit_h_max 10
_diffrn_reflns_limit_h_min -10
_diffrn_reflns_limit_k_max 11
_diffrn_reflns_limit_k_min -11
_diffrn_reflns_limit_l_max 18
_diffrn_reflns_limit_l_min -18
_diffrn_reflns_number 41459
_diffrn_reflns_theta_full 25.000
_diffrn_reflns_theta_max 27.098
_diffrn_reflns_theta_min 2.609
_exptl_absorpt_coefficient_mu 3.040
_exptl_absorpt_correction_T_max 0.9705
_exptl_absorpt_correction_T_min 0.6734
_exptl_absorpt_correction_type multi-scan
_exptl_absorpt_process_details
;
(SADABS; Bruker, 2001)
;
_exptl_crystal_colour colourless
_exptl_crystal_density_diffrn 2.005
_exptl_crystal_description prism
_exptl_crystal_F_000 608
_exptl_crystal_size_max 0.44
_exptl_crystal_size_mid 0.3
_exptl_crystal_size_min 0.22
_refine_diff_density_max 0.372
_refine_diff_density_min -0.257
_refine_ls_extinction_coef 0.0084(3)
_refine_ls_extinction_expression Fc^*^=kFc[1+0.001xFc^2^\l^3^/sin(2\q)]^-1/4^
_refine_ls_extinction_method
;
SHELXL2013 (Sheldrick, 2015b)
;
_refine_ls_goodness_of_fit_ref 1.213
_refine_ls_hydrogen_treatment refall
_refine_ls_matrix_type full
_refine_ls_number_parameters 164
_refine_ls_number_reflns 2334
_refine_ls_number_restraints 0
_refine_ls_restrained_S_all 1.213
_refine_ls_R_factor_all 0.0125
_refine_ls_R_factor_gt 0.0124
_refine_ls_shift/su_max 0.002
_refine_ls_shift/su_mean 0.000
_refine_ls_structure_factor_coef Fsqd
_refine_ls_weighting_details 'w=1/[\s^2^(Fo^2^)+(0.0050P)^2^+0.8874P] where P=(Fo^2^+2Fc^2^)/3'
_refine_ls_weighting_scheme calc
_refine_ls_wR_factor_gt 0.0279
_refine_ls_wR_factor_ref 0.0279
_reflns_number_gt 2325
_reflns_number_total 2334
_reflns_threshold_expression 'I > 2\s(I)'
_cod_data_source_file ku3190sup1.cif
_cod_data_source_block i16196
_cod_database_code 2020681
_shelx_space_group_comment
;
The symmetry employed for this shelxl refinement is uniquely defined
by the following loop, which should always be used as a source of
symmetry information in preference to the above space-group names.
They are only intended as comments.
;
_shelxl_version_number .2013

loop_
_space_group_symop_operation_xyz
'x, y, z'
'-x+1/2, y+1/2, -z+1/2'
'-x, -y, -z'
'x-1/2, -y-1/2, z-1/2'

loop_
_atom_site_type_symbol
_atom_site_label
_atom_site_fract_x
_atom_site_fract_y
_atom_site_fract_z
_atom_site_U_iso_or_equiv
_atom_site_adp_type
_atom_site_calc_flag
_atom_site_occupancy
I I1 0.55550(2) 0.18787(2) 0.60106(2) 0.01697(5) Uani d 1
F F1 0.53198(12) 0.89861(11) 0.14989(7) 0.0263(2) Uani d 1
F F2 0.25938(12) 0.90209(10) 0.09319(8) 0.0277(2) Uani d 1
F F3 0.44127(15) 0.84459(11) 0.00801(7) 0.0299(2) Uani d 1
O O1 0.55327(13) 0.61073(11) 0.11764(7) 0.0164(2) Uani d 1
N N1 0.57467(18) 0.25969(17) 0.37582(10) 0.0235(3) Uani d 1
C C1 0.5954(2) 0.4026(2) 0.37325(11) 0.0222(3) Uani d 1
C C2 0.58878(19) 0.47115(18) 0.29023(10) 0.0171(3) Uani d 1
C C3 0.55746(18) 0.39042(16) 0.20962(10) 0.0143(3) Uani d 1
C C4 0.5348(2) 0.24154(17) 0.21537(11) 0.0202(3) Uani d 1
C C5 0.5452(2) 0.17803(19) 0.29976(12) 0.0241(3) Uani d 1
C C6 0.5508(2) 0.45735(16) 0.11656(10) 0.0167(3) Uani d 1
C C7 0.3901(2) 0.67462(16) 0.11850(11) 0.0166(3) Uani d 1
C C8 0.4061(2) 0.83010(16) 0.09243(11) 0.0175(3) Uani d 1
H H1A 0.578(3) 0.221(3) 0.4284(17) 0.041(6) Uiso d 1
H H1 0.614(2) 0.453(2) 0.4302(14) 0.024(5) Uiso d 1
H H2 0.602(2) 0.569(2) 0.2885(12) 0.017(4) Uiso d 1
H H4 0.515(3) 0.183(2) 0.1622(15) 0.029(5) Uiso d 1
H H5 0.531(3) 0.078(2) 0.3074(14) 0.028(5) Uiso d 1
H H6A 0.655(2) 0.425(2) 0.0941(12) 0.017(4) Uiso d 1
H H6B 0.449(2) 0.423(2) 0.0749(13) 0.019(5) Uiso d 1
H H7A 0.359(2) 0.673(2) 0.1800(14) 0.022(5) Uiso d 1
H H7B 0.295(3) 0.630(2) 0.0728(13) 0.023(5) Uiso d 1

loop_
_atom_site_aniso_label
_atom_site_aniso_U_11
_atom_site_aniso_U_22
_atom_site_aniso_U_33
_atom_site_aniso_U_12
_atom_site_aniso_U_13
_atom_site_aniso_U_23
I1 0.02272(7) 0.01525(6) 0.01325(6) -0.00010(4) 0.00425(4) 0.00119(3)
F1 0.0203(5) 0.0203(5) 0.0367(6) -0.0055(4) 0.0016(4) -0.0077(4)
F2 0.0193(5) 0.0188(5) 0.0444(6) 0.0059(4) 0.0050(4) 0.0007(4)
F3 0.0487(7) 0.0203(5) 0.0239(5) 0.0018(5) 0.0150(5) 0.0079(4)
O1 0.0152(5) 0.0132(5) 0.0218(5) 0.0014(4) 0.0059(4) 0.0046(4)
N1 0.0192(7) 0.0352(8) 0.0176(7) 0.0087(6) 0.0076(5) 0.0127(6)
C1 0.0159(7) 0.0349(9) 0.0159(7) 0.0039(7) 0.0037(6) -0.0003(7)
C2 0.0154(7) 0.0196(8) 0.0165(7) 0.0020(6) 0.0037(6) -0.0011(6)
C3 0.0110(6) 0.0169(7) 0.0153(7) 0.0026(5) 0.0034(5) 0.0019(5)
C4 0.0239(8) 0.0166(7) 0.0203(8) 0.0022(6) 0.0047(6) 0.0020(6)
C5 0.0238(8) 0.0213(8) 0.0288(9) 0.0042(7) 0.0085(7) 0.0094(7)
C6 0.0230(8) 0.0132(7) 0.0146(7) 0.0021(6) 0.0051(6) 0.0009(5)
C7 0.0144(7) 0.0160(7) 0.0198(7) 0.0002(6) 0.0044(6) 0.0022(6)
C8 0.0165(7) 0.0166(7) 0.0194(7) -0.0001(6) 0.0034(6) -0.0010(6)

loop_
_atom_type_symbol
_atom_type_description
_atom_type_scat_dispersion_real
_atom_type_scat_dispersion_imag
_atom_type_scat_source
I I -0.4742 1.8119 'International Tables Vol C Tables 4.2.6.8 and 6.1.1.4'
F F 0.0171 0.0103 'International Tables Vol C Tables 4.2.6.8 and 6.1.1.4'
O O 0.0106 0.0060 'International Tables Vol C Tables 4.2.6.8 and 6.1.1.4'
N N 0.0061 0.0033 'International Tables Vol C Tables 4.2.6.8 and 6.1.1.4'
C C 0.0033 0.0016 'International Tables Vol C Tables 4.2.6.8 and 6.1.1.4'
H H 0.0000 0.0000 'International Tables Vol C Tables 4.2.6.8 and 6.1.1.4'

loop_
_geom_angle_atom_site_label_1
_geom_angle_atom_site_label_2
_geom_angle_atom_site_label_3
_geom_angle
C7 O1 C6 114.06(12)
C1 N1 C5 122.58(15)
C1 N1 H1A 117.5(16)
C5 N1 H1A 119.9(16)
N1 C1 C2 119.96(15)
N1 C1 H1 117.2(12)
C2 C1 H1 122.9(12)
C1 C2 C3 119.27(15)
C1 C2 H2 119.9(12)
C3 C2 H2 120.8(12)
C2 C3 C4 118.89(14)
C2 C3 C6 122.30(14)
C4 C3 C6 118.79(14)
C5 C4 C3 119.65(16)
C5 C4 H4 119.1(13)
C3 C4 H4 121.2(13)
N1 C5 C4 119.64(16)
N1 C5 H5 117.4(12)
C4 C5 H5 122.9(12)
O1 C6 C3 113.85(12)
O1 C6 H6A 107.3(11)
C3 C6 H6A 107.5(11)
O1 C6 H6B 110.1(11)
C3 C6 H6B 109.1(11)
H6A C6 H6B 108.8(15)
O1 C7 C8 106.09(12)
O1 C7 H7A 113.0(11)
C8 C7 H7A 107.3(11)
O1 C7 H7B 112.7(11)
C8 C7 H7B 108.2(11)
H7A C7 H7B 109.3(16)
F1 C8 F2 107.07(12)
F1 C8 F3 106.59(13)
F2 C8 F3 107.05(13)
F1 C8 C7 112.38(13)
F2 C8 C7 111.16(13)
F3 C8 C7 112.26(13)

loop_
_geom_bond_atom_site_label_1
_geom_bond_atom_site_label_2
_geom_bond_distance
F1 C8 1.3341(18)
F2 C8 1.3346(18)
F3 C8 1.3373(18)
O1 C7 1.4154(18)
O1 C6 1.4204(18)
N1 C1 1.335(2)
N1 C5 1.338(2)
N1 H1A 0.85(2)
C1 C2 1.374(2)
C1 H1 0.95(2)
C2 C3 1.389(2)
C2 H2 0.91(2)
C3 C4 1.395(2)
C3 C6 1.502(2)
C4 C5 1.368(2)
C4 H4 0.94(2)
C5 H5 0.95(2)
C6 H6A 0.985(18)
C6 H6B 0.964(19)
C7 C8 1.502(2)
C7 H7A 0.99(2)
C7 H7B 1.00(2)

loop_
_geom_hbond_atom_site_label_D
_geom_hbond_atom_site_label_H
_geom_hbond_atom_site_label_A
_geom_hbond_site_symmetry_A
_geom_hbond_distance_DH
_geom_hbond_distance_HA
_geom_hbond_distance_DA
_geom_hbond_angle_DHA
_geom_hbond_publ_flag
N1 H1A I1 . 0.85(3) 2.61(2) 3.4300(10) 161(2) yes
C2 H2 I1 3_666 0.91(2) 3.17(2) 3.814(2) 129.0(10) yes
C5 H5 I1 3_656 0.94(2) 2.95(2) 3.835(2) 157(2) yes
C4 H4 F1 1_545 0.94(2) 2.65(2) 3.319(2) 129(2) yes
C4 H4 F3 3_665 0.94(2) 2.62(2) 3.440(2) 146(2) yes
C8 F1 C1 2_655 1.334(2) 3.016(2) . 123.50(10) yes
C8 F1 C2 2_655 1.334(2) 3.018(2) . 149.60(10) yes
C8 F2 C1 2_555 1.335(2) 2.927(2) . 148.90(10) yes

_cod_database_fobs_code 2020681
